data_4030311
loop_
_publ_author_name
'Han, Seo-Jung'
'Vogt, Florian'
'May, Jeremy A.'
'Krishnan, Shyam'
'Gatti, Michele'
'Virgil, Scott C.'
'Stoltz, Brian M.'

_publ_section_title
;
 Evolution of a Unified, Stereodivergent Approach to the Synthesis of
 Communesin F and Perophoramidine.
;
_journal_issue 1
_journal_name_full 'The Journal of organic chemistry'
_journal_page_first 528
_journal_paper_doi 10.1021/jo502534g
_journal_volume 80
_journal_year 2014
_chemical_absolute_configuration ad
_chemical_formula_moiety 'C22 H19 Br N2 O5'
_chemical_formula_sum 'C22 H19 Br N2 O5'
_chemical_formula_weight 471.30
_chemical_name_systematic
;

 ?

;
_space_group_IT_number 19
_symmetry_cell_setting orthorhombic
_symmetry_space_group_name_Hall 'P 2ac 2ab'
_symmetry_space_group_name_H-M 'P 21 21 21'
_atom_sites_solution_hydrogens geom
_atom_sites_solution_primary direct
_atom_sites_solution_secondary difmap
_audit_creation_method SHELXL-97
_cell_angle_alpha 90.00
_cell_angle_beta 90.00
_cell_angle_gamma 90.00
_cell_formula_units_Z 4
_cell_length_a 9.1581(2)
_cell_length_b 12.6857(3)
_cell_length_c 16.7030(3)
_cell_measurement_reflns_used 9803
_cell_measurement_temperature 100(2)
_cell_measurement_theta_max 37.44
_cell_measurement_theta_min 2.44
_cell_volume 1940.50(7)
_computing_cell_refinement 'Bruker SAINT v6.45A'
_computing_data_collection 'Bruker SMART v5.630'
_computing_data_reduction 'Bruker SAINT v6.45A'
_computing_molecular_graphics 'Bruker XP v5.1'
_computing_publication_material 'Bruker XCIF v6.12'
_computing_structure_refinement 'SHELXL-97 (Sheldrick, 2008)'
_computing_structure_solution 'SHELXS-97 (Sheldrick, 2008)'
_diffrn_ambient_temperature 100(2)
_diffrn_measured_fraction_theta_full 0.980
_diffrn_measured_fraction_theta_max 0.980
_diffrn_measurement_device_type 'Bruker SMART 1000'
_diffrn_measurement_method '\w scans at 9 \f settings'
_diffrn_radiation_monochromator graphite
_diffrn_radiation_source 'fine-focus sealed tube'
_diffrn_radiation_type MoK\a
_diffrn_radiation_wavelength 0.71073
_diffrn_reflns_av_R_equivalents 0.0854
_diffrn_reflns_av_sigmaI/netI 0.0518
_diffrn_reflns_limit_h_max 15
_diffrn_reflns_limit_h_min -15
_diffrn_reflns_limit_k_max 22
_diffrn_reflns_limit_k_min -22
_diffrn_reflns_limit_l_max 29
_diffrn_reflns_limit_l_min -29
_diffrn_reflns_number 61657
_diffrn_reflns_theta_full 38.73
_diffrn_reflns_theta_max 38.73
_diffrn_reflns_theta_min 2.02
_exptl_absorpt_coefficient_mu 2.157
_exptl_absorpt_correction_T_max 0.6482
_exptl_absorpt_correction_T_min 0.6146
_exptl_absorpt_correction_type none
_exptl_crystal_colour 'Light yellow'
_exptl_crystal_density_diffrn 1.613
_exptl_crystal_density_method 'not measured'
_exptl_crystal_description Block
_exptl_crystal_F_000 960
_exptl_crystal_size_max 0.25
_exptl_crystal_size_mid 0.25
_exptl_crystal_size_min 0.22
_refine_diff_density_max 0.506
_refine_diff_density_min -0.302
_refine_diff_density_rms 0.071
_refine_ls_abs_structure_details 'Flack H D (1983), Acta Cryst. A39, 876-881'
_refine_ls_abs_structure_Flack -0.009(3)
_refine_ls_extinction_method none
_refine_ls_goodness_of_fit_ref 1.035
_refine_ls_hydrogen_treatment Riding
_refine_ls_matrix_type 'Full matrix'
_refine_ls_number_parameters 272
_refine_ls_number_reflns 10781
_refine_ls_number_restraints 0
_refine_ls_restrained_S_all 1.035
_refine_ls_R_factor_all 0.0337
_refine_ls_R_factor_gt 0.0252
_refine_ls_shift/su_max 0.002
_refine_ls_shift/su_mean 0.000
_refine_ls_structure_factor_coef Fsqd
_refine_ls_weighting_details w=1/s^2^(Fo^2^)
_refine_ls_weighting_scheme sigma
_refine_ls_wR_factor_gt 0.0489
_refine_ls_wR_factor_ref 0.0500
_reflns_number_gt 9216
_reflns_number_total 10781
_reflns_threshold_expression >2sigma(I)
_cod_data_source_file jo502534g_si_010.cif
_cod_data_source_block flv02
_cod_depositor_comments
;
The following automatic conversions were performed:

'_symmetry_cell_setting' value 'Orthorhombic' changed to
'orthorhombic' according to
/home/saulius/struct/COD-crude-data--automatic-downloads/rss-feeds/ACS/lib/dictionaries/cif_core.dic
dictionary named 'cif_core.dic' version 2.4.2 from
2011-04-26.

'_refine_ls_weighting_scheme' value 'Sigma' changed to
'sigma' according to
/home/saulius/struct/COD-crude-data--automatic-downloads/rss-feeds/ACS/lib/dictionaries/cif_core.dic
dictionary named 'cif_core.dic' version 2.4.2 from 2011-04-26.

Automatic conversion script
Id: cif_fix_values 2935 2014-11-11 08:27:57Z andrius 

 Adding full bibliography for 4030304--4030313.cif.

The following automatic conversions were performed:

'_atom_sites_solution_primary' value 'Direct methods' was changed to
'direct'.

'_atom_sites_solution_secondary' value 'Difference Fourier map' was
changed to 'difmap'.

'_atom_sites_solution_hydrogens' value 'Geometric positions' was
changed to 'geom'.

Automatic conversion script
Id: cif_fix_values 6452 2018-10-05 10:23:21Z andrius 
;
_cod_original_sg_symbol_H-M P2(1)2(1)2(1)
_cod_database_code 4030311

loop_
_symmetry_equiv_pos_as_xyz
'x, y, z'
'-x+1/2, -y, z+1/2'
'x+1/2, -y+1/2, -z'
'-x, y+1/2, -z+1/2'

loop_
_atom_site_label
_atom_site_type_symbol
_atom_site_fract_x
_atom_site_fract_y
_atom_site_fract_z
_atom_site_U_iso_or_equiv
_atom_site_adp_type
_atom_site_occupancy
_atom_site_symmetry_multiplicity
_atom_site_calc_flag
_atom_site_refinement_flags
Br1 Br 0.617214(11) 0.824013(8) 0.816666(6) 0.01454(2) Uani 1 1 d .
O1 O 0.39066(9) 0.96719(6) 0.49851(4) 0.01664(14) Uani 1 1 d .
O2 O 0.69183(8) 0.83492(6) 0.50244(4) 0.01452(14) Uani 1 1 d .
O3 O 0.87388(9) 0.94338(5) 0.51907(4) 0.01391(13) Uani 1 1 d .
O4 O 0.86252(8) 0.77369(6) 0.63942(5) 0.01541(15) Uani 1 1 d .
O5 O 1.08094(8) 0.83986(6) 0.64523(5) 0.01906(16) Uani 1 1 d .
N1 N 0.30933(9) 1.04084(7) 0.61529(5) 0.01204(15) Uani 1 1 d .
N2 N 0.94898(9) 0.84309(6) 0.65872(5) 0.01220(15) Uani 1 1 d .
C1 C 0.48510(11) 0.93342(8) 0.78818(6) 0.01064(16) Uani 1 1 d .
C2 C 0.41500(11) 0.98357(8) 0.85188(6) 0.01303(18) Uani 1 1 d .
H2 H 0.4409 0.9667 0.9054 0.016 Uiso 1 1 calc R
C3 C 0.30742(12) 1.05818(8) 0.83693(6) 0.01306(18) Uani 1 1 d .
H3 H 0.2617 1.0933 0.8804 0.016 Uiso 1 1 calc R
C4 C 0.26598(11) 1.08196(8) 0.75883(6) 0.01252(18) Uani 1 1 d .
H4 H 0.1901 1.1310 0.7482 0.015 Uiso 1 1 calc R
C5 C 0.33929(10) 1.03161(7) 0.69718(5) 0.00998(16) Uani 1 1 d .
C6 C 0.45528(10) 0.96050(7) 0.70915(6) 0.00944(16) Uani 1 1 d .
C7 C 0.51577(10) 0.92885(7) 0.62756(6) 0.00996(16) Uani 1 1 d .
C8 C 0.39975(11) 0.97863(8) 0.57097(6) 0.01204(17) Uani 1 1 d .
C9 C 0.18252(11) 1.09501(9) 0.58266(7) 0.01624(19) Uani 1 1 d .
H9A H 0.1843 1.0905 0.5241 0.024 Uiso 1 1 calc R
H9B H 0.1846 1.1692 0.5990 0.024 Uiso 1 1 calc R
H9C H 0.0933 1.0618 0.6029 0.024 Uiso 1 1 calc R
C10 C 0.51995(11) 0.80872(7) 0.61523(6) 0.01247(18) Uani 1 1 d .
H10A H 0.5908 0.7774 0.6531 0.015 Uiso 1 1 calc R
H10B H 0.4225 0.7789 0.6274 0.015 Uiso 1 1 calc R
C11 C 0.56257(12) 0.77896(8) 0.53056(6) 0.01459(18) Uani 1 1 d .
H11A H 0.5813 0.7022 0.5283 0.018 Uiso 1 1 calc R
H11B H 0.4799 0.7945 0.4942 0.018 Uiso 1 1 calc R
C12 C 0.75351(11) 0.91519(7) 0.54077(6) 0.01056(16) Uani 1 1 d .
C13 C 0.67340(10) 0.97828(7) 0.60666(5) 0.00883(15) Uani 1 1 d .
C14 C 0.65231(11) 1.09149(8) 0.56770(6) 0.01228(18) Uani 1 1 d .
H14A H 0.6064 1.0821 0.5145 0.015 Uiso 1 1 calc R
H14B H 0.5827 1.1316 0.6013 0.015 Uiso 1 1 calc R
C15 C 0.78756(12) 1.15767(8) 0.55704(6) 0.01436(19) Uani 1 1 d .
H15 H 0.8634 1.1308 0.5240 0.017 Uiso 1 1 calc R
C16 C 0.80704(14) 1.25075(9) 0.59083(8) 0.0224(2) Uani 1 1 d .
H16A H 0.7332 1.2797 0.6242 0.027 Uiso 1 1 calc R
H16B H 0.8949 1.2887 0.5818 0.027 Uiso 1 1 calc R
C17 C 0.76852(10) 0.99122(7) 0.68230(6) 0.00915(14) Uani 1 1 d .
C18 C 0.73176(11) 1.07310(8) 0.73523(6) 0.01195(17) Uani 1 1 d .
H18 H 0.6526 1.1181 0.7217 0.014 Uiso 1 1 calc R
C19 C 0.80563(12) 1.09123(8) 0.80635(6) 0.01515(19) Uani 1 1 d .
H19 H 0.7740 1.1458 0.8412 0.018 Uiso 1 1 calc R
C20 C 0.92537(12) 1.03020(9) 0.82693(6) 0.0171(2) Uani 1 1 d .
H20 H 0.9754 1.0417 0.8760 0.020 Uiso 1 1 calc R
C21 C 0.97068(11) 0.95213(8) 0.77469(6) 0.01422(18) Uani 1 1 d .
H21 H 1.0549 0.9113 0.7866 0.017 Uiso 1 1 calc R
C22 C 0.89249(11) 0.93343(7) 0.70454(5) 0.01054(15) Uani 1 1 d .

loop_
_atom_site_aniso_label
_atom_site_aniso_U_11
_atom_site_aniso_U_22
_atom_site_aniso_U_33
_atom_site_aniso_U_23
_atom_site_aniso_U_13
_atom_site_aniso_U_12
Br1 0.01633(4) 0.01674(4) 0.01053(4) 0.00410(4) 0.00084(4) 0.00327(4)
O1 0.0154(3) 0.0265(4) 0.0081(3) -0.0009(3) -0.0027(3) -0.0009(3)
O2 0.0166(3) 0.0173(3) 0.0096(3) -0.0045(3) 0.0020(3) -0.0031(3)
O3 0.0132(3) 0.0170(3) 0.0115(3) 0.0006(2) 0.0034(3) 0.0001(3)
O4 0.0182(4) 0.0119(3) 0.0161(3) -0.0008(2) 0.0007(3) -0.0030(3)
O5 0.0111(3) 0.0226(4) 0.0235(4) -0.0021(3) 0.0009(3) 0.0043(3)
N1 0.0092(4) 0.0177(4) 0.0092(3) 0.0020(3) -0.0010(3) -0.0001(3)
N2 0.0135(4) 0.0122(4) 0.0108(3) 0.0024(3) -0.0005(3) 0.0014(3)
C1 0.0099(4) 0.0128(4) 0.0092(4) 0.0007(3) 0.0000(3) -0.0008(3)
C2 0.0148(5) 0.0155(4) 0.0088(4) -0.0003(3) 0.0029(3) -0.0019(3)
C3 0.0145(4) 0.0134(4) 0.0113(4) -0.0020(3) 0.0041(3) -0.0017(3)
C4 0.0115(4) 0.0120(4) 0.0141(4) -0.0001(3) 0.0028(4) -0.0002(3)
C5 0.0096(4) 0.0118(4) 0.0085(4) 0.0012(3) 0.0010(3) -0.0020(3)
C6 0.0094(4) 0.0120(4) 0.0070(3) 0.0001(3) 0.0008(3) -0.0015(3)
C7 0.0092(4) 0.0138(4) 0.0069(4) -0.0013(3) 0.0002(3) -0.0007(3)
C8 0.0096(4) 0.0164(4) 0.0102(4) 0.0007(3) -0.0010(3) -0.0031(3)
C9 0.0113(5) 0.0217(5) 0.0157(5) 0.0036(4) -0.0033(4) 0.0013(4)
C10 0.0130(4) 0.0137(4) 0.0107(4) -0.0016(3) 0.0013(3) -0.0034(3)
C11 0.0160(5) 0.0158(4) 0.0120(4) -0.0043(3) 0.0004(4) -0.0041(4)
C12 0.0137(4) 0.0119(4) 0.0060(4) 0.0002(3) -0.0003(3) 0.0007(3)
C13 0.0091(4) 0.0105(4) 0.0070(4) -0.0003(3) -0.0002(3) -0.0001(3)
C14 0.0113(4) 0.0134(4) 0.0122(4) 0.0026(3) -0.0008(3) 0.0005(3)
C15 0.0130(4) 0.0142(5) 0.0158(4) 0.0045(3) 0.0001(3) 0.0000(3)
C16 0.0203(6) 0.0169(5) 0.0299(6) 0.0019(4) 0.0021(5) -0.0023(4)
C17 0.0091(4) 0.0109(3) 0.0075(3) -0.0001(3) 0.0002(3) -0.0017(3)
C18 0.0116(4) 0.0137(4) 0.0106(4) -0.0016(3) 0.0009(3) -0.0009(3)
C19 0.0159(4) 0.0181(4) 0.0114(5) -0.0054(3) 0.0006(4) -0.0037(4)
C20 0.0147(4) 0.0262(5) 0.0103(5) -0.0028(4) -0.0031(3) -0.0048(4)
C21 0.0114(4) 0.0189(5) 0.0124(4) 0.0021(3) -0.0030(3) -0.0010(4)
C22 0.0104(4) 0.0119(4) 0.0093(3) 0.0004(3) 0.0002(3) -0.0003(3)

loop_
_atom_type_symbol
_atom_type_description
_atom_type_scat_dispersion_real
_atom_type_scat_dispersion_imag
_atom_type_scat_source
C C 0.0033 0.0016 'International Tables Vol C Tables 4.2.6.8 and 6.1.1.4'
H H 0.0000 0.0000 'International Tables Vol C Tables 4.2.6.8 and 6.1.1.4'
N N 0.0061 0.0033 'International Tables Vol C Tables 4.2.6.8 and 6.1.1.4'
O O 0.0106 0.0060 'International Tables Vol C Tables 4.2.6.8 and 6.1.1.4'
Br Br -0.2901 2.4595 'International Tables Vol C Tables 4.2.6.8 and 6.1.1.4'

loop_
_geom_angle_atom_site_label_1
_geom_angle_atom_site_label_2
_geom_angle_atom_site_label_3
_geom_angle
C12 O2 C11 124.26(8)
C8 N1 C5 111.30(8)
C8 N1 C9 123.71(8)
C5 N1 C9 124.18(9)
O4 N2 O5 124.19(9)
O4 N2 C22 117.92(8)
O5 N2 C22 117.81(8)
C6 C1 C2 121.36(9)
C6 C1 Br1 122.86(7)
C2 C1 Br1 115.75(7)
C3 C2 C1 119.98(9)
C2 C3 C4 120.64(9)
C5 C4 C3 117.69(9)
C4 C5 N1 126.35(9)
C4 C5 C6 123.75(9)
N1 C5 C6 109.89(8)
C1 C6 C5 116.17(9)
C1 C6 C7 135.37(9)
C5 C6 C7 108.42(8)
C6 C7 C10 112.93(8)
C6 C7 C8 100.84(7)
C10 C7 C8 109.74(8)
C6 C7 C13 114.61(8)
C10 C7 C13 109.51(8)
C8 C7 C13 108.78(7)
O1 C8 N1 124.44(9)
O1 C8 C7 126.88(9)
N1 C8 C7 108.66(8)
C11 C10 C7 112.23(8)
O2 C11 C10 112.87(8)
O3 C12 O2 117.89(9)
O3 C12 C13 119.40(8)
O2 C12 C13 122.54(8)
C17 C13 C12 111.72(8)
C17 C13 C14 107.93(7)
C12 C13 C14 103.53(7)
C17 C13 C7 111.69(7)
C12 C13 C7 112.19(7)
C14 C13 C7 109.36(7)
C15 C14 C13 116.88(8)
C16 C15 C14 123.95(11)
C22 C17 C18 114.45(9)
C22 C17 C13 128.21(8)
C18 C17 C13 117.30(8)
C19 C18 C17 123.03(10)
C20 C19 C18 120.40(10)
C21 C20 C19 118.74(10)
C20 C21 C22 119.86(10)
C21 C22 C17 123.37(9)
C21 C22 N2 112.90(9)
C17 C22 N2 123.65(8)

loop_
_geom_bond_atom_site_label_1
_geom_bond_atom_site_label_2
_geom_bond_distance
Br1 C1 1.9017(10)
O1 C8 1.2218(12)
O2 C12 1.3289(12)
O2 C11 1.4580(13)
O3 C12 1.2142(12)
O4 N2 1.2271(11)
O5 N2 1.2300(11)
N1 C8 1.3625(13)
N1 C5 1.3999(12)
N1 C9 1.4553(13)
N2 C22 1.4720(12)
C1 C6 1.3911(14)
C1 C2 1.3962(14)
C2 C3 1.3888(15)
C3 C4 1.3917(15)
C4 C5 1.3854(14)
C5 C6 1.4079(14)
C6 C7 1.5248(13)
C7 C10 1.5383(13)
C7 C8 1.5561(14)
C7 C13 1.6122(13)
C10 C11 1.5149(14)
C12 C13 1.5460(13)
C13 C17 1.5433(13)
C13 C14 1.5885(13)
C14 C15 1.5070(14)
C15 C16 1.3208(15)
C17 C22 1.4016(14)
C17 C18 1.4049(14)
C18 C19 1.3862(14)
C19 C20 1.3857(16)
C20 C21 1.3836(15)
C21 C22 1.3936(14)
